data_4116046
loop_
_publ_author_name
'Kwoli Chui'
'Qingchuan Yang'
'Thomas C. W. Mak'
'Wai Han Lam'
'Zhenyang Lin'
'Zuowei Xie'

_publ_section_title
;
 Synthesis, Structure, and Bonding of d0/fn Metallacarboranes
 Incorporating the \h7-Carboranyl Ligand
;
_journal_name_full 'Journal of the American Chemical Society'
_journal_page_first 5758
_journal_page_last 5764
_journal_paper_doi 10.1021/ja000188m
_journal_volume 122
_journal_year 2000
_chemical_formula_sum 'C36 H64 B10 Li O5 Y'
_chemical_formula_weight 780.82
_chemical_name_systematic
; 
 ? 
;
_space_group_IT_number 14
_symmetry_cell_setting monoclinic
_symmetry_space_group_name_Hall '-P 2yn'
_symmetry_space_group_name_H-M 'P 1 21/n 1'
_atom_sites_solution_hydrogens mixed
_atom_sites_solution_primary direct
_atom_sites_solution_secondary difmap
_audit_creation_method SHELXL-97
_cell_angle_alpha 90.00
_cell_angle_beta 103.83(3)
_cell_angle_gamma 90.00
_cell_formula_units_Z 4
_cell_length_a 16.724(3)
_cell_length_b 14.249(3)
_cell_length_c 18.530(4)
_cell_measurement_temperature 294(2)
_cell_volume 4287.7(16)
_computing_cell_refinement 'BIOTEX Rigaku'
_computing_data_collection 'RAXIS Rigaku'
_computing_data_reduction 'BIOTEX Rigaku'
_computing_molecular_graphics 'Siemens SHELXTL'
_computing_publication_material 'Siemens SHELXTL'
_computing_structure_refinement 'SHELXL-97 (Sheldrick, 1997)'
_computing_structure_solution 'SHELXS-97 (Sheldrick, 1990)'
_diffrn_ambient_temperature 294(2)
_diffrn_measured_fraction_theta_full 0.796
_diffrn_measured_fraction_theta_max 0.796
_diffrn_measurement_device_type 'IP Rigaku'
_diffrn_measurement_method IP
_diffrn_radiation_monochromator graphite
_diffrn_radiation_source 'rotation anode'
_diffrn_radiation_type MoK\a
_diffrn_radiation_wavelength 0.71073
_diffrn_reflns_av_R_equivalents 0.0000
_diffrn_reflns_av_sigmaI/netI 0.1158
_diffrn_reflns_limit_h_max 20
_diffrn_reflns_limit_h_min 0
_diffrn_reflns_limit_k_max 17
_diffrn_reflns_limit_k_min 0
_diffrn_reflns_limit_l_max 21
_diffrn_reflns_limit_l_min -22
_diffrn_reflns_number 6409
_diffrn_reflns_theta_full 25.58
_diffrn_reflns_theta_max 25.58
_diffrn_reflns_theta_min 1.82
_exptl_absorpt_coefficient_mu 1.398
_exptl_absorpt_correction_T_max 1.000
_exptl_absorpt_correction_T_min 0.802
_exptl_absorpt_correction_type abscor
_exptl_crystal_colour yellow
_exptl_crystal_density_diffrn 1.210
_exptl_crystal_description block
_exptl_crystal_F_000 1648
_exptl_crystal_size_max 0.40
_exptl_crystal_size_mid 0.35
_exptl_crystal_size_min 0.30
_refine_diff_density_max 0.343
_refine_diff_density_min -0.450
_refine_diff_density_rms 0.055
_refine_ls_extinction_coef 0.00205(17)
_refine_ls_extinction_expression Fc^*^=kFc[1+0.001xFc^2^\l^3^/sin(2\q)]^-1/4^
_refine_ls_extinction_method SHELXL
_refine_ls_goodness_of_fit_ref 1.168
_refine_ls_hydrogen_treatment 'codstr or refxyz'
_refine_ls_matrix_type full
_refine_ls_number_parameters 479
_refine_ls_number_reflns 6409
_refine_ls_number_restraints 165
_refine_ls_restrained_S_all 1.186
_refine_ls_R_factor_all 0.1269
_refine_ls_R_factor_gt 0.0869
_refine_ls_shift/su_max 0.210
_refine_ls_shift/su_mean 0.013
_refine_ls_structure_factor_coef Fsqd
_refine_ls_weighting_details 'calc w=1/[\s^2^(Fo^2^)+(0.0542P)^2^+0.0000P] where P=(Fo^2^+2Fc^2^)/3'
_refine_ls_weighting_scheme calc
_refine_ls_wR_factor_gt 0.1619
_refine_ls_wR_factor_ref 0.1797
_reflns_number_gt 4936
_reflns_number_total 6409
_reflns_threshold_expression >2sigma(I)
_cod_data_source_file ja000188m_5.cif
_cod_data_source_block 5
_cod_depositor_comments
;
The following automatic conversions were performed:

'_atom_sites_solution_hydrogens' value 'geom and difmap ' was changed
to 'mixed'.

Automatic conversion script
Id: cif_fix_values 6452 2018-10-05 10:23:21Z andrius 
;
_cod_original_cell_volume 4287.7(15)
_cod_database_code 4116046

loop_
_symmetry_equiv_pos_as_xyz
'x, y, z'
'-x+1/2, y+1/2, -z+1/2'
'-x, -y, -z'
'x-1/2, -y-1/2, z-1/2'

loop_
_atom_site_label
_atom_site_type_symbol
_atom_site_fract_x
_atom_site_fract_y
_atom_site_fract_z
_atom_site_U_iso_or_equiv
_atom_site_adp_type
_atom_site_occupancy
_atom_site_symmetry_multiplicity
_atom_site_calc_flag
_atom_site_refinement_flags
_atom_site_disorder_assembly
_atom_site_disorder_group
Li1 Li -0.3133(3) 0.5261(4) 0.0859(3) 0.093(2) Uani 1 1 d . A .
Y1 Y -0.092674(11) 0.077094(18) -0.009231(12) 0.05158(6) Uani 1 1 d . . .
O1 O -0.20613(8) 0.13631(13) -0.09829(8) 0.0685(6) Uani 1 1 d D . .
B3 B -0.12712(15) 0.1795(2) 0.09714(15) 0.0612(10) Uani 1 1 d . . .
H3 H -0.1778 0.2307 0.0880 0.073 Uiso 1 1 calc R . .
B4 B -0.04998(15) 0.2342(2) 0.06551(15) 0.0634(10) Uani 1 1 d . . .
H4 H -0.0753 0.3041 0.0479 0.076 Uiso 1 1 calc R . .
B5 B 0.06420(15) 0.1022(2) 0.06638(14) 0.0543(9) Uani 1 1 d . . .
H5 H 0.1147 0.0734 0.0444 0.065 Uiso 1 1 calc R . .
B6 B 0.02215(15) 0.0150(2) 0.11212(14) 0.0558(9) Uani 1 1 d . . .
H6 H 0.0496 -0.0538 0.1059 0.067 Uiso 1 1 calc R . .
B7 B -0.07967(15) -0.0006(2) 0.12858(14) 0.0549(9) Uani 1 1 d . . .
H7 H -0.0959 -0.0743 0.1354 0.066 Uiso 1 1 calc R . .
B8 B -0.09997(16) 0.1048(2) 0.17704(15) 0.0678(11) Uani 1 1 d . . .
H8 H -0.1277 0.1123 0.2249 0.081 Uiso 1 1 calc R . .
B9 B -0.01421(16) 0.1871(3) 0.16980(16) 0.0676(11) Uani 1 1 d . . .
H9 H -0.0063(14) 0.244(2) 0.2123(14) 0.120 Uiso 1 1 d . . .
B10 B 0.05718(17) 0.2132(3) 0.10818(16) 0.0681(11) Uani 1 1 d . . .
H10 H 0.1028 0.2699 0.1230 0.082 Uiso 1 1 calc R . .
B11 B 0.07443(16) 0.1138(2) 0.16279(16) 0.0672(10) Uani 1 1 d . . .
H11 H 0.1347 0.1117 0.2029 0.081 Uiso 1 1 calc R . .
B12 B -0.00065(16) 0.0607(2) 0.19595(15) 0.0632(10) Uani 1 1 d . . .
H12 H 0.0220 0.0321 0.2523 0.076 Uiso 1 1 calc R . .
C1 C 0.01405(12) 0.18926(18) 0.02164(13) 0.0580(8) Uani 1 1 d . . .
C2 C -0.15328(12) 0.07187(19) 0.09529(13) 0.0595(8) Uani 1 1 d . . .
C3 C 0.04986(14) 0.2464(2) -0.03424(14) 0.0741(10) Uani 1 1 d . . .
H3A H 0.0886 0.2916 -0.0065 0.089 Uiso 1 1 calc R . .
H3B H 0.0806 0.2038 -0.0583 0.089 Uiso 1 1 calc R . .
C4 C -0.24175(13) 0.0447(2) 0.09872(14) 0.0728(10) Uani 1 1 d . . .
H4A H -0.2381 -0.0001 0.1388 0.087 Uiso 1 1 calc R . .
H4B H -0.2687 0.1003 0.1117 0.087 Uiso 1 1 calc R . .
C11 C -0.24536(14) 0.0959(2) -0.16782(13) 0.0968(12) Uani 1 1 d D . .
H11A H -0.2618 0.0319 -0.1608 0.116 Uiso 1 1 calc R . .
H11B H -0.2079 0.0950 -0.2005 0.116 Uiso 1 1 calc R . .
C12 C -0.31732(17) 0.1525(2) -0.20025(17) 0.1415(17) Uani 1 1 d D . .
H12A H -0.3168 0.1697 -0.2508 0.170 Uiso 1 1 calc R . .
H12B H -0.3671 0.1170 -0.2014 0.170 Uiso 1 1 calc R . .
C13 C -0.31554(17) 0.2341(3) -0.15660(17) 0.1374(16) Uani 1 1 d D . .
H13A H -0.3677 0.2419 -0.1430 0.165 Uiso 1 1 calc R . .
H13B H -0.3058 0.2890 -0.1841 0.165 Uiso 1 1 calc R . .
C14 C -0.24777(14) 0.2221(2) -0.08893(15) 0.0938(12) Uani 1 1 d D . .
H14A H -0.2100 0.2747 -0.0833 0.113 Uiso 1 1 calc R . .
H14B H -0.2697 0.2185 -0.0451 0.113 Uiso 1 1 calc R . .
O2 O -0.20233(12) 0.52409(17) 0.14274(12) 0.1201(9) Uani 1 1 d D . .
C21 C -0.1680(2) 0.5774(3) 0.20620(19) 0.198(2) Uani 1 1 d D . .
H21A H -0.2084 0.5874 0.2353 0.237 Uiso 1 1 calc R . .
H21B H -0.1504 0.6381 0.1920 0.237 Uiso 1 1 calc R . .
C22 C -0.0982(2) 0.5257(3) 0.2493(2) 0.201(2) Uani 1 1 d D . .
H22A H -0.1100 0.5023 0.2948 0.241 Uiso 1 1 calc R . .
H22B H -0.0500 0.5659 0.2622 0.241 Uiso 1 1 calc R . .
C23 C -0.0837(3) 0.4490(3) 0.2037(2) 0.209(3) Uani 1 1 d D . .
H23A H -0.0271 0.4491 0.1994 0.251 Uiso 1 1 calc R . .
H23B H -0.0949 0.3895 0.2249 0.251 Uiso 1 1 calc R . .
C24 C -0.14075(19) 0.4638(3) 0.13033(19) 0.174(2) Uani 1 1 d D . .
H24A H -0.1121 0.4920 0.0960 0.209 Uiso 1 1 calc R . .
H24B H -0.1644 0.4046 0.1097 0.209 Uiso 1 1 calc R . .
O3 O -0.36419(11) 0.64024(15) 0.10450(13) 0.1103(9) Uani 1 1 d D . .
C31 C -0.44719(16) 0.6521(2) 0.1045(2) 0.1370(18) Uani 1 1 d D . .
H31A H -0.4588 0.6225 0.1481 0.164 Uiso 1 1 calc R . .
H31B H -0.4819 0.6234 0.0606 0.164 Uiso 1 1 calc R . .
C32 C -0.46365(19) 0.7525(2) 0.1052(3) 0.189(2) Uani 1 1 d D . .
H32A H -0.5010 0.7711 0.0589 0.226 Uiso 1 1 calc R . .
H32B H -0.4889 0.7677 0.1457 0.226 Uiso 1 1 calc R . .
C33 C -0.38966(19) 0.7992(3) 0.1141(3) 0.232(3) Uani 1 1 d D . .
H33A H -0.3797 0.8385 0.1581 0.279 Uiso 1 1 calc R . .
H33B H -0.3903 0.8386 0.0713 0.279 Uiso 1 1 calc R . .
C34 C -0.3259(2) 0.7280(2) 0.1217(4) 0.247(4) Uani 1 1 d D . .
H34A H -0.2908 0.7414 0.0881 0.296 Uiso 1 1 calc R . .
H34B H -0.2920 0.7277 0.1721 0.296 Uiso 1 1 calc R . .
O4 O -0.37007(13) 0.41879(14) 0.11207(11) 0.1104(9) Uani 1 1 d D . .
C41 C -0.3858(3) 0.4150(2) 0.1827(2) 0.252(3) Uani 1 1 d D . .
H41A H -0.4317 0.4558 0.1845 0.302 Uiso 1 1 calc R . .
H41B H -0.3379 0.4367 0.2195 0.302 Uiso 1 1 calc R . .
C42 C -0.4050(3) 0.3205(2) 0.1994(2) 0.238(3) Uani 1 1 d D . .
H42A H -0.3689 0.3002 0.2459 0.286 Uiso 1 1 calc R . .
H42B H -0.4615 0.3162 0.2037 0.286 Uiso 1 1 calc R . .
C43 C -0.3933(3) 0.2642(3) 0.1405(2) 0.261(3) Uani 1 1 d D . .
H43A H -0.4445 0.2337 0.1162 0.313 Uiso 1 1 calc R . .
H43B H -0.3524 0.2161 0.1590 0.313 Uiso 1 1 calc R . .
C44 C -0.3652(2) 0.3257(2) 0.08787(18) 0.1494(19) Uani 1 1 d D . .
H44A H -0.3089 0.3105 0.0868 0.179 Uiso 1 1 calc R . .
H44B H -0.3999 0.3176 0.0382 0.179 Uiso 1 1 calc R . .
O5 O -0.31048(14) 0.52505(19) -0.01620(12) 0.1397(11) Uani 1 1 d D . .
C51 C -0.3204(4) 0.4593(4) -0.0702(2) 0.144(3) Uiso 0.50 1 d PD A 1
H51A H -0.3759 0.4343 -0.0801 0.173 Uiso 0.50 1 calc PR A 1
H51B H -0.2822 0.4081 -0.0540 0.173 Uiso 0.50 1 calc PR A 1
C51' C -0.3755(3) 0.5237(4) -0.0792(3) 0.129(3) Uiso 0.50 1 d PD A 2
H51C H -0.4270 0.5375 -0.0661 0.155 Uiso 0.50 1 calc PR A 2
H51D H -0.3798 0.4624 -0.1027 0.155 Uiso 0.50 1 calc PR A 2
C52' C -0.3573(3) 0.5956(5) -0.1295(3) 0.139(3) Uiso 0.50 1 d PD A 2
H52A H -0.3850 0.5819 -0.1806 0.167 Uiso 0.50 1 calc PR A 2
H52B H -0.3745 0.6571 -0.1165 0.167 Uiso 0.50 1 calc PR A 2
C52 C -0.3057(4) 0.5012(3) -0.1377(2) 0.136(3) Uiso 0.50 1 d PD A 1
H52C H -0.2666 0.4636 -0.1563 0.163 Uiso 0.50 1 calc PR A 1
H52D H -0.3567 0.5043 -0.1759 0.163 Uiso 0.50 1 calc PR A 1
C53 C -0.2741(2) 0.5922(3) -0.11995(17) 0.221(3) Uani 1 1 d D . .
H53A H -0.3043 0.6376 -0.1551 0.265 Uiso 0.50 1 calc PR A 1
H53B H -0.2165 0.5949 -0.1210 0.265 Uiso 0.50 1 calc PR A 1
H53A H -0.2516 0.6552 -0.1172 0.265 Uiso 0.50 1 calc PR A 2
H53B H -0.2602 0.5597 -0.1613 0.265 Uiso 0.50 1 calc PR A 2
C54 C -0.2845(4) 0.6120(4) -0.0432(3) 0.203(4) Uiso 0.50 1 d PD A 1
H54A H -0.2328 0.6329 -0.0112 0.244 Uiso 0.50 1 calc PR A 1
H54B H -0.3256 0.6604 -0.0446 0.244 Uiso 0.50 1 calc PR A 1
C54' C -0.2391(3) 0.5394(5) -0.0473(3) 0.154(3) Uiso 0.50 1 d PD A 2
H54C H -0.2153 0.4799 -0.0567 0.185 Uiso 0.50 1 calc PR A 2
H54D H -0.1973 0.5763 -0.0140 0.185 Uiso 0.50 1 calc PR A 2
C61 C -0.01089(14) 0.2979(2) -0.09341(15) 0.0744(10) Uani 1 1 d . . .
C62 C -0.04369(17) 0.2577(2) -0.16162(16) 0.0966(12) Uani 1 1 d . . .
H62A H -0.0277 0.1973 -0.1709 0.116 Uiso 1 1 calc R . .
C63 C -0.10019(19) 0.3052(3) -0.21706(19) 0.1410(18) Uani 1 1 d . . .
H63A H -0.1214 0.2775 -0.2631 0.169 Uiso 1 1 calc R . .
C64 C -0.1240(2) 0.3948(4) -0.2018(2) 0.173(2) Uani 1 1 d . . .
H64A H -0.1660 0.4255 -0.2356 0.208 Uiso 1 1 calc R . .
C65 C -0.0858(2) 0.4373(3) -0.1376(2) 0.1643(19) Uani 1 1 d . . .
H65A H -0.0961 0.5004 -0.1310 0.197 Uiso 1 1 calc R . .
C66 C -0.0313(2) 0.3890(2) -0.0806(2) 0.1229(14) Uani 1 1 d . . .
H66A H -0.0093 0.4179 -0.0352 0.147 Uiso 1 1 calc R . .
C71 C -0.29605(14) 0.0033(2) 0.02925(14) 0.0658(9) Uani 1 1 d . . .
C72 C -0.27264(14) -0.0753(2) -0.00264(14) 0.0737(9) Uani 1 1 d . . .
H72A H -0.2221 -0.1029 0.0186 0.088 Uiso 1 1 calc R . .
C73 C -0.32193(15) -0.1140(2) -0.06515(17) 0.0904(11) Uani 1 1 d . . .
H73A H -0.3028 -0.1650 -0.0874 0.109 Uiso 1 1 calc R . .
C74 C -0.39884(16) -0.0793(3) -0.09556(17) 0.1012(13) Uani 1 1 d . . .
H74A H -0.4330 -0.1080 -0.1367 0.121 Uiso 1 1 calc R . .
C75 C -0.42397(17) -0.0032(3) -0.06491(17) 0.1048(14) Uani 1 1 d . . .
H75A H -0.4756 0.0222 -0.0857 0.126 Uiso 1 1 calc R . .
C76 C -0.37398(15) 0.0381(2) -0.00262(16) 0.0857(11) Uani 1 1 d . . .
H76A H -0.3930 0.0904 0.0183 0.103 Uiso 1 1 calc R . .

loop_
_atom_site_aniso_label
_atom_site_aniso_U_11
_atom_site_aniso_U_22
_atom_site_aniso_U_33
_atom_site_aniso_U_23
_atom_site_aniso_U_13
_atom_site_aniso_U_12
Li1 0.097(3) 0.105(4) 0.084(3) -0.015(3) 0.033(2) -0.003(3)
Y1 0.05221(9) 0.05881(14) 0.04342(10) -0.00274(14) 0.01084(8) 0.00672(13)
O1 0.0674(8) 0.0799(13) 0.0553(9) 0.0001(10) 0.0094(7) 0.0158(9)
B3 0.0613(13) 0.073(2) 0.0521(15) -0.0033(16) 0.0201(12) 0.0135(15)
B4 0.0666(14) 0.060(2) 0.0642(17) -0.0027(17) 0.0164(13) 0.0130(15)
B5 0.0590(13) 0.0574(19) 0.0468(14) -0.0170(14) 0.0134(11) 0.0032(13)
B6 0.0665(14) 0.0507(18) 0.0503(15) -0.0025(15) 0.0142(12) 0.0094(14)
B7 0.0668(14) 0.0594(19) 0.0436(14) -0.0049(15) 0.0235(11) -0.0026(15)
B8 0.0693(15) 0.091(3) 0.0441(15) -0.0074(17) 0.0162(12) 0.0108(17)
B9 0.0641(14) 0.083(2) 0.0559(16) -0.0184(17) 0.0143(13) 0.0015(16)
B10 0.0718(15) 0.076(2) 0.0570(17) -0.0125(18) 0.0168(13) -0.0074(17)
B11 0.0639(14) 0.082(2) 0.0533(16) -0.0184(17) 0.0101(13) 0.0005(16)
B12 0.0679(14) 0.077(2) 0.0464(15) -0.0060(16) 0.0177(12) 0.0079(16)
C1 0.0560(11) 0.0559(16) 0.0617(14) -0.0008(14) 0.0132(10) 0.0049(12)
C2 0.0519(10) 0.0715(18) 0.0558(13) -0.0018(15) 0.0142(10) 0.0001(13)
C3 0.0812(14) 0.069(2) 0.0780(17) 0.0091(16) 0.0306(13) 0.0019(15)
C4 0.0671(12) 0.093(2) 0.0655(15) -0.0051(16) 0.0307(11) 0.0038(14)
C11 0.0889(16) 0.117(3) 0.0660(16) -0.013(2) -0.0172(14) 0.0121(19)
C12 0.126(2) 0.177(4) 0.091(2) -0.006(3) -0.0349(17) 0.055(3)
C13 0.124(2) 0.150(4) 0.112(3) 0.002(3) -0.024(2) 0.050(2)
C14 0.0891(16) 0.095(2) 0.090(2) -0.012(2) 0.0072(15) 0.0312(17)
O2 0.1035(13) 0.1235(19) 0.1250(17) -0.0474(16) 0.0112(12) 0.0175(14)
C21 0.200(4) 0.220(5) 0.141(3) -0.089(3) -0.023(3) 0.045(4)
C22 0.156(3) 0.225(5) 0.176(4) -0.022(4) -0.050(3) 0.051(4)
C23 0.218(4) 0.170(4) 0.215(5) 0.001(4) 0.003(4) 0.094(3)
C24 0.132(3) 0.180(4) 0.190(4) -0.086(3) 0.000(3) 0.057(3)
O3 0.1139(13) 0.0802(16) 0.1468(18) 0.0065(15) 0.0508(12) 0.0017(13)
C31 0.120(2) 0.135(4) 0.154(3) 0.026(3) 0.028(2) 0.019(3)
C32 0.207(3) 0.128(4) 0.259(5) 0.036(4) 0.109(3) 0.064(3)
C33 0.235(4) 0.121(4) 0.393(7) -0.039(5) 0.176(4) -0.017(4)
C34 0.158(3) 0.095(4) 0.500(9) 0.052(5) 0.107(4) 0.006(3)
O4 0.1595(16) 0.0817(16) 0.1100(14) -0.0063(14) 0.0717(12) 0.0038(14)
C41 0.477(6) 0.128(4) 0.237(4) -0.045(4) 0.258(3) -0.076(4)
C42 0.449(6) 0.123(4) 0.215(4) -0.015(4) 0.221(4) -0.032(5)
C43 0.510(6) 0.098(4) 0.264(4) -0.001(4) 0.269(4) -0.042(4)
C44 0.202(3) 0.114(3) 0.151(3) -0.021(3) 0.079(3) -0.009(3)
O5 0.1724(18) 0.160(2) 0.0902(15) -0.0018(18) 0.0388(14) -0.0584(18)
C53 0.288(5) 0.278(7) 0.132(3) 0.045(4) 0.119(3) 0.025(5)
C61 0.0868(14) 0.0664(19) 0.0791(17) 0.0108(16) 0.0381(13) 0.0003(15)
C62 0.121(2) 0.085(2) 0.0832(19) 0.0192(19) 0.0231(17) -0.0158(19)
C63 0.136(3) 0.190(4) 0.098(2) 0.050(3) 0.030(2) -0.016(3)
C64 0.140(3) 0.238(5) 0.145(3) 0.066(4) 0.040(2) 0.084(3)
C65 0.194(3) 0.128(3) 0.204(4) 0.089(3) 0.114(3) 0.077(3)
C66 0.186(3) 0.080(2) 0.131(2) 0.036(2) 0.094(2) 0.049(2)
C71 0.0643(12) 0.0698(19) 0.0667(15) -0.0050(15) 0.0223(11) -0.0077(13)
C72 0.0705(13) 0.080(2) 0.0724(16) -0.0132(18) 0.0209(12) -0.0014(15)
C73 0.0965(17) 0.076(2) 0.110(2) -0.0194(19) 0.0474(16) -0.0044(17)
C74 0.0865(17) 0.126(3) 0.091(2) -0.028(2) 0.0207(15) -0.014(2)
C75 0.0711(16) 0.141(3) 0.094(2) -0.012(2) 0.0032(16) 0.004(2)
C76 0.0672(13) 0.089(2) 0.099(2) -0.006(2) 0.0159(14) 0.0102(16)

loop_
_atom_type_symbol
_atom_type_description
_atom_type_scat_dispersion_real
_atom_type_scat_dispersion_imag
_atom_type_scat_source
C C 0.0033 0.0016 'International Tables Vol C Tables 4.2.6.8 and 6.1.1.4'
H H 0.0000 0.0000 'International Tables Vol C Tables 4.2.6.8 and 6.1.1.4'
B B 0.0013 0.0007 'International Tables Vol C Tables 4.2.6.8 and 6.1.1.4'
O O 0.0106 0.0060 'International Tables Vol C Tables 4.2.6.8 and 6.1.1.4'
Y Y -2.7962 3.5667 'International Tables Vol C Tables 4.2.6.8 and 6.1.1.4'
Li Li -0.0003 0.0001 'International Tables Vol C Tables 4.2.6.8 and 6.1.1.4'

loop_
_geom_angle_atom_site_label_1
_geom_angle_atom_site_label_2
_geom_angle_atom_site_label_3
_geom_angle
_geom_angle_site_symmetry_1
_geom_angle_site_symmetry_3
O5 Li1 O2 107.3(3) . .
O5 Li1 O3 107.7(3) . .
O2 Li1 O3 109.4(3) . .
O5 Li1 O4 112.0(3) . .
O2 Li1 O4 108.9(3) . .
O3 Li1 O4 111.4(3) . .
O1 Y1 C1 111.29(7) . .
O1 Y1 C2 98.76(6) . .
C1 Y1 C2 105.48(8) . .
O1 Y1 B3 92.42(7) . .
C1 Y1 B3 74.38(9) . .
C2 Y1 B3 36.66(10) . .
O1 Y1 B4 97.78(7) . .
C1 Y1 B4 37.35(9) . .
C2 Y1 B4 73.47(9) . .
B3 Y1 B4 38.26(9) . .
O1 Y1 B5 147.27(8) . .
C1 Y1 B5 36.53(8) . .
C2 Y1 B5 97.58(8) . .
B3 Y1 B5 84.07(8) . .
B4 Y1 B5 60.37(8) . .
O1 Y1 B6 169.61(7) . .
C1 Y1 B6 71.21(9) . .
C2 Y1 B6 70.97(8) . .
B3 Y1 B6 78.42(9) . .
B4 Y1 B6 78.11(9) . .
B5 Y1 B6 37.54(9) . .
O1 Y1 B7 131.95(7) . .
C1 Y1 B7 99.22(8) . .
C2 Y1 B7 35.76(8) . .
B3 Y1 B7 60.53(10) . .
B4 Y1 B7 84.40(9) . .
B5 Y1 B7 73.62(8) . .
B6 Y1 B7 38.69(8) . .
O1 Y1 B6 95.22(7) . 3
C1 Y1 B6 93.74(9) . 3
C2 Y1 B6 150.06(9) . 3
B3 Y1 B6 167.62(8) . 3
B4 Y1 B6 130.57(9) . 3
B5 Y1 B6 84.23(8) . 3
B6 Y1 B6 94.65(8) . 3
B7 Y1 B6 119.52(9) . 3
O1 Y1 B5 103.84(6) . 3
C1 Y1 B5 120.86(8) . 3
C2 Y1 B5 114.45(9) . 3
B3 Y1 B5 149.76(9) . 3
B4 Y1 B5 155.14(7) . 3
B5 Y1 B5 94.82(8) . 3
B6 Y1 B5 82.45(8) . 3
B7 Y1 B5 90.07(9) . 3
B6 Y1 B5 35.97(9) 3 3
O1 Y1 Y1 141.70(4) . 3
C1 Y1 Y1 79.28(6) . 3
C2 Y1 Y1 114.15(6) . 3
B3 Y1 Y1 125.63(6) . 3
B4 Y1 Y1 109.59(6) . 3
B5 Y1 Y1 49.23(6) . 3
B6 Y1 Y1 48.06(6) . 3
B7 Y1 Y1 78.39(6) . 3
B6 Y1 Y1 46.59(5) 3 3
B5 Y1 Y1 45.58(5) 3 3
C11 O1 C14 108.79(17) . .
C11 O1 Y1 127.64(15) . .
C14 O1 Y1 123.56(13) . .
C2 B3 B4 130.6(2) . .
C2 B3 B8 57.30(17) . .
B4 B3 B8 119.13(18) . .
C2 B3 B9 105.73(19) . .
B4 B3 B9 63.35(15) . .
B8 B3 B9 58.35(15) . .
C2 B3 Y1 63.70(14) . .
B4 B3 Y1 71.33(15) . .
B8 B3 Y1 103.43(18) . .
B9 B3 Y1 100.96(14) . .
C1 B4 B3 128.9(3) . .
C1 B4 B10 56.51(15) . .
B3 B4 B10 121.4(2) . .
C1 B4 B9 105.73(19) . .
B3 B4 B9 66.11(16) . .
B10 B4 B9 58.89(15) . .
C1 B4 Y1 62.00(13) . .
B3 B4 Y1 70.41(15) . .
B10 B4 Y1 101.82(18) . .
B9 B4 Y1 101.75(17) . .
C1 B5 B6 125.28(19) . .
C1 B5 B11 111.2(2) . .
B6 B5 B11 61.74(17) . .
C1 B5 B10 57.22(16) . .
B6 B5 B10 110.2(2) . .
B11 B5 B10 58.33(17) . .
C1 B5 Y1 60.72(11) . .
B6 B5 Y1 72.64(11) . .
B11 B5 Y1 112.80(16) . .
B10 B5 Y1 100.82(14) . .
B5 B6 B11 59.61(16) . .
B5 B6 B12 110.7(2) . .
B11 B6 B12 56.30(16) . .
B5 B6 B7 132.3(2) . .
B11 B6 B7 111.5(2) . .
B12 B6 B7 60.01(15) . .
B5 B6 Y1 69.82(11) . .
B11 B6 Y1 109.56(16) . .
B12 B6 Y1 109.85(15) . .
B7 B6 Y1 71.01(11) . .
C2 B7 B12 108.7(2) . .
C2 B7 B6 121.3(2) . .
B12 B7 B6 59.81(15) . .
C2 B7 B8 56.36(15) . .
B12 B7 B8 56.92(15) . .
B6 B7 B8 106.0(2) . .
C2 B7 Y1 60.15(12) . .
B12 B7 Y1 109.24(17) . .
B6 B7 Y1 70.30(12) . .
B8 B7 Y1 98.27(16) . .
C2 B8 B12 111.6(2) . .
C2 B8 B3 55.22(16) . .
B12 B8 B3 115.1(2) . .
C2 B8 B7 55.29(15) . .
B12 B8 B7 61.21(16) . .
B3 B8 B7 97.04(19) . .
C2 B8 B9 111.7(2) . .
B12 B8 B9 61.96(17) . .
B3 B8 B9 67.52(17) . .
B7 B8 B9 104.1(2) . .
B11 B9 B12 54.61(17) . .
B11 B9 B10 55.23(17) . .
B12 B9 B10 107.1(2) . .
B11 B9 B8 106.9(2) . .
B12 B9 B8 55.03(16) . .
B10 B9 B8 140.6(2) . .
B11 B9 B4 100.49(19) . .
B12 B9 B4 124.4(2) . .
B10 B9 B4 55.36(14) . .
B8 B9 B4 102.78(16) . .
B11 B9 B3 123.7(2) . .
B12 B9 B3 98.97(19) . .
B10 B9 B3 103.41(18) . .
B8 B9 B3 54.13(14) . .
B4 B9 B3 50.54(13) . .
C1 B10 B11 112.2(2) . .
C1 B10 B5 56.28(16) . .
B11 B10 B5 60.38(18) . .
C1 B10 B4 56.17(15) . .
B11 B10 B4 113.8(2) . .
B5 B10 B4 96.85(19) . .
C1 B10 B9 111.18(19) . .
B11 B10 B9 61.44(18) . .
B5 B10 B9 102.0(2) . .
B4 B10 B9 65.74(16) . .
B12 B11 B10 122.8(2) . .
B12 B11 B5 115.1(2) . .
B10 B11 B5 61.30(17) . .
B12 B11 B6 62.12(17) . .
B10 B11 B6 110.12(19) . .
B5 B11 B6 58.65(16) . .
B12 B11 B9 63.32(18) . .
B10 B11 B9 63.33(18) . .
B5 B11 B9 103.88(18) . .
B6 B11 B9 100.47(18) . .
B11 B12 B8 121.4(2) . .
B11 B12 B6 61.58(17) . .
B8 B12 B6 110.24(18) . .
B11 B12 B7 116.4(2) . .
B8 B12 B7 61.87(16) . .
B6 B12 B7 60.17(15) . .
B11 B12 B9 62.07(18) . .
B8 B12 B9 63.01(17) . .
B6 B12 B9 99.3(2) . .
B7 B12 B9 105.26(18) . .
C3 C1 B5 120.8(2) . .
C3 C1 B4 122.4(2) . .
B5 C1 B4 111.8(2) . .
C3 C1 B10 113.5(2) . .
B5 C1 B10 66.49(17) . .
B4 C1 B10 67.32(17) . .
C3 C1 Y1 125.82(15) . .
B5 C1 Y1 82.75(14) . .
B4 C1 Y1 80.65(14) . .
B10 C1 Y1 120.72(18) . .
C4 C2 B3 120.1(2) . .
C4 C2 B7 118.4(2) . .
B3 C2 B7 115.31(18) . .
C4 C2 B8 110.5(2) . .
B3 C2 B8 67.48(18) . .
B7 C2 B8 68.35(17) . .
C4 C2 Y1 129.51(15) . .
B3 C2 Y1 79.64(15) . .
B7 C2 Y1 84.09(14) . .
B8 C2 Y1 119.95(15) . .
C61 C3 C1 116.4(2) . .
C71 C4 C2 116.8(2) . .
O1 C11 C12 107.9(2) . .
C13 C12 C11 108.5(2) . .
C12 C13 C14 107.2(3) . .
O1 C14 C13 106.8(2) . .
C24 O2 C21 107.5(2) . .
C24 O2 Li1 125.2(3) . .
C21 O2 Li1 127.2(3) . .
O2 C21 C22 107.5(3) . .
C21 C22 C23 106.8(3) . .
C24 C23 C22 105.7(3) . .
O2 C24 C23 105.9(3) . .
C34 O3 C31 106.9(2) . .
C34 O3 Li1 126.9(3) . .
C31 O3 Li1 126.2(2) . .
O3 C31 C32 107.9(3) . .
C33 C32 C31 108.0(3) . .
C32 C33 C34 107.0(3) . .
O3 C34 C33 108.3(3) . .
C41 O4 C44 107.5(3) . .
C41 O4 Li1 118.8(3) . .
C44 O4 Li1 126.8(3) . .
O4 C41 C42 109.9(3) . .
C43 C42 C41 106.7(4) . .
C42 C43 C44 107.5(3) . .
O4 C44 C43 107.4(3) . .
C51 O5 C51' 55.7(4) . .
C51 O5 C54 109.4(3) . .
C51' O5 C54 87.8(4) . .
C51 O5 C54' 76.8(4) . .
C51' O5 C54' 102.7(3) . .
C54 O5 C54' 53.1(4) . .
C51 O5 Li1 135.5(3) . .
C51' O5 Li1 129.3(3) . .
C54 O5 Li1 114.8(3) . .
C54' O5 Li1 127.5(3) . .
O5 C51 C52 109.6(4) . .
O5 C51' C52' 106.5(4) . .
C53 C52' C51' 104.7(4) . .
C53 C52 C51 107.9(4) . .
C52' C53 C52 71.8(4) . .
C52' C53 C54 76.7(4) . .
C52 C53 C54 105.8(4) . .
C52' C53 C54' 107.3(4) . .
C52 C53 C54' 78.3(4) . .
C54 C53 C54' 50.6(4) . .
O5 C54 C53 106.3(4) . .
O5 C54' C53 103.8(3) . .
C66 C61 C62 119.3(3) . .
C66 C61 C3 119.3(3) . .
C62 C61 C3 121.3(3) . .
C61 C62 C63 121.7(3) . .
C64 C63 C62 118.3(3) . .
C65 C64 C63 119.5(4) . .
C64 C65 C66 122.0(4) . .
C61 C66 C65 118.5(3) . .
C72 C71 C76 116.5(2) . .
C72 C71 C4 120.9(2) . .
C76 C71 C4 122.4(3) . .
C71 C72 C73 121.4(2) . .
C72 C73 C74 121.3(3) . .
C75 C74 C73 118.6(3) . .
C74 C75 C76 120.7(3) . .
C75 C76 C71 121.4(3) . .

loop_
_geom_bond_atom_site_label_1
_geom_bond_atom_site_label_2
_geom_bond_distance
_geom_bond_site_symmetry_2
Li1 O5 1.904(6) .
Li1 O2 1.902(5) .
Li1 O3 1.904(6) .
Li1 O4 1.923(6) .
Y1 O1 2.3534(15) .
Y1 C1 2.362(2) .
Y1 C2 2.392(3) .
Y1 B3 2.625(3) .
Y1 B4 2.640(3) .
Y1 B5 2.686(2) .
Y1 B6 2.732(3) .
Y1 B7 2.743(3) .
Y1 B6 2.797(3) 3
Y1 B5 2.849(3) 3
Y1 Y1 3.7477(7) 3
O1 C11 1.421(3) .
O1 C14 1.438(3) .
B3 C2 1.593(4) .
B3 B4 1.725(4) .
B3 B8 1.792(4) .
B3 B9 2.043(3) .
B4 C1 1.623(4) .
B4 B10 1.803(4) .
B4 B9 1.997(4) .
B5 C1 1.612(4) .
B5 B6 1.744(4) .
B5 B11 1.761(4) .
B5 B10 1.777(5) .
B6 B11 1.798(4) .
B6 B12 1.807(4) .
B6 B7 1.814(4) .
B7 C2 1.612(4) .
B7 B12 1.811(4) .
B7 B8 1.822(5) .
B8 C2 1.632(3) .
B8 B12 1.731(4) .
B8 B9 1.883(4) .
B9 B11 1.844(4) .
B9 B12 1.865(5) .
B9 B10 1.876(4) .
B10 C1 1.629(3) .
B10 B11 1.724(5) .
B11 B12 1.701(4) .
C1 C3 1.546(4) .
C2 C4 1.545(3) .
C3 C61 1.497(3) .
C4 C71 1.507(3) .
C11 C12 1.454(4) .
C12 C13 1.412(5) .
C13 C14 1.486(3) .
O2 C24 1.402(4) .
O2 C21 1.403(4) .
C21 C22 1.450(5) .
C22 C23 1.436(5) .
C23 C24 1.478(4) .
O3 C34 1.407(4) .
O3 C31 1.398(3) .
C31 C32 1.457(4) .
C32 C33 1.380(4) .
C33 C34 1.454(5) .
O4 C41 1.396(4) .
O4 C44 1.409(4) .
C41 C42 1.435(5) .
C42 C43 1.406(5) .
C43 C44 1.469(5) .
O5 C51 1.351(5) .
O5 C51' 1.393(5) .
O5 C54 1.442(6) .
O5 C54' 1.459(6) .
C51 C52 1.460(6) .
C51' C52' 1.466(8) .
C52' C53 1.360(6) .
C52 C53 1.409(6) .
C53 C54 1.499(6) .
C53 C54' 1.532(6) .
C61 C66 1.377(4) .
C61 C62 1.377(4) .
C62 C63 1.393(4) .
C63 C64 1.386(7) .
C64 C65 1.352(6) .
C65 C66 1.399(5) .
C71 C72 1.366(4) .
C71 C76 1.388(3) .
C72 C73 1.367(4) .
C73 C74 1.368(4) .
C74 C75 1.338(5) .
C75 C76 1.385(4) .
